data_7116323
loop_
_publ_author_name
'Rajarshi Samanta'
'Rishikesh Narayan'
'Jonathan O. Bauer'
'Carsten Strohmann'
'Sonja Sievers'
'Andrey P. Antonchick'

_publ_section_title
;
 Oxidative regioselective amination of chromones exposes potent inhibitors
 of the hedgehog signaling pathway
;
_journal_name_full Chem.Commun.
_journal_page_first 925
_journal_paper_doi 10.1039/C4cc08376H
_journal_volume 51
_journal_year 2015
_chemical_formula_sum 'C11 H7 N3 O2'
_chemical_formula_weight 213.20
_chemical_name_systematic
; 
 ? 
;
_space_group_IT_number 33
_symmetry_space_group_name_Hall 'P 2c -2n'
_symmetry_space_group_name_H-M 'P n a 21'
_atom_sites_solution_hydrogens geom
_atom_sites_solution_primary direct
_atom_sites_solution_secondary difmap
_audit_creation_method SHELXL-97
_audit_update_record
;
2014-10-23 deposited with the CCDC.
2014-12-01 downloaded from the CCDC.
;
_cell_angle_alpha 90.00
_cell_angle_beta 90.00
_cell_angle_gamma 90.00
_cell_formula_units_Z 4
_cell_length_a 11.9949(6)
_cell_length_b 20.6933(10)
_cell_length_c 3.7537(2)
_cell_measurement_temperature 173(2)
_cell_volume 931.72(8)
_computing_structure_refinement 'SHELXL-97 (Sheldrick, 1997)'
_computing_structure_solution 'SHELXS-97 (Sheldrick, 1990)'
_diffrn_ambient_temperature 173(2)
_diffrn_measured_fraction_theta_full 0.998
_diffrn_measured_fraction_theta_max 0.998
_diffrn_radiation_monochromator graphite
_diffrn_radiation_source 'fine-focus sealed tube'
_diffrn_radiation_type MoK\a
_diffrn_radiation_wavelength 0.71073
_diffrn_reflns_av_R_equivalents 0.0326
_diffrn_reflns_av_sigmaI/netI 0.0160
_diffrn_reflns_limit_h_max 14
_diffrn_reflns_limit_h_min -14
_diffrn_reflns_limit_k_max 25
_diffrn_reflns_limit_k_min -25
_diffrn_reflns_limit_l_max 4
_diffrn_reflns_limit_l_min -4
_diffrn_reflns_number 14473
_diffrn_reflns_theta_full 25.98
_diffrn_reflns_theta_max 25.98
_diffrn_reflns_theta_min 2.60
_exptl_absorpt_coefficient_mu 0.109
_exptl_absorpt_correction_T_max 0.9891
_exptl_absorpt_correction_T_min 0.9474
_exptl_crystal_density_diffrn 1.520
_exptl_crystal_density_method 'not measured'
_exptl_crystal_F_000 440
_exptl_crystal_size_max 0.50
_exptl_crystal_size_mid 0.20
_exptl_crystal_size_min 0.10
_refine_diff_density_max 0.170
_refine_diff_density_min -0.198
_refine_diff_density_rms 0.036
_refine_ls_abs_structure_details 'Flack H D (1983), Acta Cryst. A39, 876-881'
_refine_ls_abs_structure_Flack 0.7(11)
_refine_ls_extinction_method none
_refine_ls_goodness_of_fit_ref 1.000
_refine_ls_hydrogen_treatment mixed
_refine_ls_matrix_type full
_refine_ls_number_parameters 145
_refine_ls_number_reflns 1836
_refine_ls_number_restraints 1
_refine_ls_restrained_S_all 1.000
_refine_ls_R_factor_all 0.0272
_refine_ls_R_factor_gt 0.0258
_refine_ls_shift/su_max 0.000
_refine_ls_shift/su_mean 0.000
_refine_ls_structure_factor_coef Fsqd
_refine_ls_weighting_details 'calc w=1/[\s^2^(Fo^2^)+(0.0386P)^2^+0.2062P] where P=(Fo^2^+2Fc^2^)/3'
_refine_ls_weighting_scheme calc
_refine_ls_wR_factor_gt 0.0656
_refine_ls_wR_factor_ref 0.0665
_reflns_number_gt 1753
_reflns_number_total 1836
_reflns_threshold_expression >2sigma(I)
_cod_data_source_file c4cc08376h2.cif
_cod_data_source_block 2370
_cod_database_code 7116323

loop_
_symmetry_equiv_pos_as_xyz
'x, y, z'
'-x, -y, z+1/2'
'x+1/2, -y+1/2, z'
'-x+1/2, y+1/2, z+1/2'

loop_
_atom_site_label
_atom_site_type_symbol
_atom_site_fract_x
_atom_site_fract_y
_atom_site_fract_z
_atom_site_U_iso_or_equiv
_atom_site_adp_type
_atom_site_occupancy
_atom_site_symmetry_multiplicity
_atom_site_calc_flag
_atom_site_refinement_flags
C1 C 1.02423(10) 0.29764(6) 0.4050(4) 0.0189(3) Uani 1 1 d .
H1 H 1.0701 0.3328 0.4758 0.023 Uiso 1 1 calc R
C2 C 1.05936(11) 0.23209(7) 0.4735(4) 0.0196(3) Uani 1 1 d .
C3 C 0.97977(11) 0.18194(6) 0.3588(4) 0.0177(3) Uani 1 1 d .
C4 C 0.99889(11) 0.11579(7) 0.4141(4) 0.0222(3) Uani 1 1 d .
H4 H 1.0665 0.1018 0.5209 0.027 Uiso 1 1 calc R
C5 C 0.91961(13) 0.07087(7) 0.3135(4) 0.0248(3) Uani 1 1 d .
H5 H 0.9326 0.0262 0.3543 0.030 Uiso 1 1 calc R
C6 C 0.82065(11) 0.09082(6) 0.1525(4) 0.0238(3) Uani 1 1 d .
H6 H 0.7669 0.0595 0.0836 0.029 Uiso 1 1 calc R
C7 C 0.79987(10) 0.15542(6) 0.0922(4) 0.0207(3) Uani 1 1 d .
H7 H 0.7327 0.1691 -0.0186 0.025 Uiso 1 1 calc R
C8 C 0.87984(10) 0.19982(6) 0.1980(3) 0.0169(3) Uani 1 1 d .
C9 C 0.92658(11) 0.30886(6) 0.2411(4) 0.0167(3) Uani 1 1 d .
C10 C 0.78497(10) 0.38677(7) 0.0174(4) 0.0217(3) Uani 1 1 d .
H10 H 0.7281 0.3571 -0.0481 0.026 Uiso 1 1 calc R
C11 C 0.87859(11) 0.47006(6) 0.1129(5) 0.0266(3) Uani 1 1 d .
H11 H 0.8979 0.5145 0.1229 0.032 Uiso 1 1 calc R
N1 N 0.88495(8) 0.37011(5) 0.1591(3) 0.0176(3) Uani 1 1 d .
N2 N 0.94681(9) 0.42464(5) 0.2222(4) 0.0247(3) Uani 1 1 d .
N3 N 0.77826(10) 0.44965(6) -0.0160(4) 0.0269(3) Uani 1 1 d .
O1 O 1.14826(7) 0.21935(5) 0.6230(3) 0.0287(3) Uani 1 1 d .
O2 O 0.85441(7) 0.26385(4) 0.1300(3) 0.0186(2) Uani 1 1 d .

loop_
_atom_site_aniso_label
_atom_site_aniso_U_11
_atom_site_aniso_U_22
_atom_site_aniso_U_33
_atom_site_aniso_U_23
_atom_site_aniso_U_13
_atom_site_aniso_U_12
C1 0.0152(6) 0.0212(6) 0.0203(7) -0.0010(5) -0.0004(6) -0.0032(5)
C2 0.0157(6) 0.0260(7) 0.0171(6) 0.0025(6) 0.0006(5) -0.0001(5)
C3 0.0162(6) 0.0217(6) 0.0152(6) 0.0009(5) 0.0027(5) 0.0009(5)
C4 0.0214(7) 0.0244(7) 0.0207(7) 0.0033(6) 0.0008(6) 0.0028(6)
C5 0.0323(8) 0.0188(6) 0.0234(8) 0.0019(6) 0.0040(6) 0.0016(6)
C6 0.0265(7) 0.0220(6) 0.0229(7) -0.0006(6) 0.0015(6) -0.0067(5)
C7 0.0184(6) 0.0240(7) 0.0197(6) -0.0006(6) 0.0005(6) -0.0022(5)
C8 0.0166(6) 0.0179(6) 0.0161(7) 0.0010(5) 0.0021(5) 0.0000(5)
C9 0.0152(6) 0.0183(6) 0.0165(6) -0.0004(5) 0.0030(5) -0.0010(5)
C10 0.0175(6) 0.0211(6) 0.0264(7) 0.0009(6) -0.0026(6) 0.0002(5)
C11 0.0272(7) 0.0180(6) 0.0347(8) 0.0030(7) 0.0016(7) -0.0029(5)
N1 0.0162(5) 0.0155(5) 0.0211(6) 0.0004(5) -0.0003(5) -0.0019(4)
N2 0.0222(6) 0.0179(5) 0.0340(7) -0.0010(5) -0.0016(5) -0.0050(5)
N3 0.0249(6) 0.0202(6) 0.0356(7) 0.0036(5) -0.0014(5) 0.0021(5)
O1 0.0187(5) 0.0312(5) 0.0362(6) 0.0053(5) -0.0096(5) 0.0014(4)
O2 0.0146(4) 0.0162(4) 0.0250(5) 0.0009(4) -0.0042(4) -0.0014(3)

loop_
_atom_type_symbol
_atom_type_description
_atom_type_scat_dispersion_real
_atom_type_scat_dispersion_imag
_atom_type_scat_source
C C 0.0033 0.0016 'International Tables Vol C Tables 4.2.6.8 and 6.1.1.4'
H H 0.0000 0.0000 'International Tables Vol C Tables 4.2.6.8 and 6.1.1.4'
N N 0.0061 0.0033 'International Tables Vol C Tables 4.2.6.8 and 6.1.1.4'
O O 0.0106 0.0060 'International Tables Vol C Tables 4.2.6.8 and 6.1.1.4'

loop_
_geom_angle_atom_site_label_1
_geom_angle_atom_site_label_2
_geom_angle_atom_site_label_3
_geom_angle
C9 C1 C2 119.91(12)
O1 C2 C1 122.29(13)
O1 C2 C3 122.84(12)
C1 C2 C3 114.85(11)
C8 C3 C4 117.65(12)
C8 C3 C2 119.81(11)
C4 C3 C2 122.51(12)
C5 C4 C3 120.21(13)
C4 C5 C6 120.32(13)
C7 C6 C5 120.80(13)
C6 C7 C8 118.06(12)
O2 C8 C7 115.42(11)
O2 C8 C3 121.63(11)
C7 C8 C3 122.95(12)
O2 C9 C1 125.91(12)
O2 C9 N1 109.37(11)
C1 C9 N1 124.72(12)
N3 C10 N1 110.14(12)
N2 C11 N3 116.06(12)
C10 N1 N2 109.70(11)
C10 N1 C9 129.28(11)
N2 N1 C9 121.02(10)
C11 N2 N1 101.42(11)
C10 N3 C11 102.68(12)
C9 O2 C8 117.81(10)

loop_
_geom_bond_atom_site_label_1
_geom_bond_atom_site_label_2
_geom_bond_distance
C1 C9 1.3433(18)
C1 C2 1.4436(19)
C2 O1 1.2335(16)
C2 C3 1.4744(18)
C3 C8 1.3920(18)
C3 C4 1.4033(19)
C4 C5 1.382(2)
C5 C6 1.394(2)
C6 C7 1.3787(19)
C7 C8 1.3863(18)
C8 O2 1.3835(15)
C9 O2 1.3382(15)
C9 N1 1.3967(16)
C10 N3 1.3097(18)
C10 N1 1.3565(16)
C11 N2 1.3120(18)
C11 N3 1.3642(18)
N1 N2 1.3712(14)
